data_4063690
loop_
_publ_author_name
'Carmichael, Duncan'
'Klankermayer, J\"urgen'
'Muller, Eric'
'Pietrusiewicz, K. Michal'
'Ricard, Louis'
'Seeboth, Nicolas'
'Sowa, Sylwia'
'Stankevi\<c, Marek'

_publ_section_title
;
 Synthesis and Evaluation of Side-Arm-Alkylated Phosphametallocene
 Phosphines
;
_journal_issue 7
_journal_name_full Organometallics
_journal_page_first 1804
_journal_paper_doi 10.1021/om100845p
_journal_volume 30
_journal_year 2011
_chemical_formula_sum 'C36.5 H41 Cl P2 Ru'
_chemical_formula_weight 678.15
_chemical_name_systematic
; 
 ? 
;
_space_group_IT_number 4
_symmetry_cell_setting monoclinic
_symmetry_space_group_name_Hall 'P 2yb'
_symmetry_space_group_name_H-M 'P 1 21 1'
_atom_sites_solution_hydrogens geom
_atom_sites_solution_primary direct
_atom_sites_solution_secondary difmap
_audit_creation_method SHELXL-97
_cell_angle_alpha 90.00
_cell_angle_beta 90.7000(10)
_cell_angle_gamma 90.00
_cell_formula_units_Z 4
_cell_length_a 8.3690(10)
_cell_length_b 30.2500(10)
_cell_length_c 12.9310(10)
_cell_measurement_reflns_used 251
_cell_measurement_temperature 150.0(1)
_cell_measurement_theta_max 20.0
_cell_measurement_theta_min 3.0
_cell_volume 3273.4(5)
_computing_structure_refinement 'SHELXL-97 (Sheldrick, 1997)'
_computing_structure_solution 'SHELXS-97 (Sheldrick, 1990)'
_diffrn_ambient_temperature 150.0(1)
_diffrn_measured_fraction_theta_full 0.972
_diffrn_measured_fraction_theta_max 0.972
_diffrn_measurement_device_type KappaCCD
_diffrn_measurement_method 'phi and omega scans'
_diffrn_radiation_monochromator graphite
_diffrn_radiation_source 'fine-focus sealed tube'
_diffrn_radiation_type MoK\a
_diffrn_radiation_wavelength 0.71069
_diffrn_reflns_av_R_equivalents 0.0000
_diffrn_reflns_av_sigmaI/netI 0.0494
_diffrn_reflns_limit_h_max 11
_diffrn_reflns_limit_h_min -11
_diffrn_reflns_limit_k_max 42
_diffrn_reflns_limit_k_min -38
_diffrn_reflns_limit_l_max 18
_diffrn_reflns_limit_l_min -18
_diffrn_reflns_number 15264
_diffrn_reflns_theta_full 30.03
_diffrn_reflns_theta_max 30.03
_diffrn_reflns_theta_min 3.12
_exptl_absorpt_coefficient_mu 0.682
_exptl_absorpt_correction_T_max 0.8870
_exptl_absorpt_correction_T_min 0.8756
_exptl_absorpt_correction_type multi-scan
_exptl_crystal_colour colorless
_exptl_crystal_density_diffrn 1.376
_exptl_crystal_density_method 'not measured'
_exptl_crystal_description block
_exptl_crystal_F_000 1404
_exptl_crystal_size_max 0.20
_exptl_crystal_size_mid 0.20
_exptl_crystal_size_min 0.18
_refine_diff_density_max 0.686
_refine_diff_density_min -0.583
_refine_diff_density_rms 0.064
_refine_ls_abs_structure_details 'Flack H D (1983), Acta Cryst. A39, 876-881'
_refine_ls_abs_structure_Flack -0.024(12)
_refine_ls_extinction_coef 0.00190(19)
_refine_ls_extinction_expression Fc^*^=kFc[1+0.001xFc^2^\l^3^/sin(2\q)]^-1/4^
_refine_ls_extinction_method SHELXL
_refine_ls_goodness_of_fit_ref 1.024
_refine_ls_hydrogen_treatment constr
_refine_ls_matrix_type full
_refine_ls_number_parameters 747
_refine_ls_number_reflns 15264
_refine_ls_number_restraints 1
_refine_ls_restrained_S_all 1.024
_refine_ls_R_factor_all 0.0343
_refine_ls_R_factor_gt 0.0295
_refine_ls_shift/su_max 0.001
_refine_ls_shift/su_mean 0.000
_refine_ls_structure_factor_coef Fsqd
_refine_ls_weighting_details 'calc w=1/[\s^2^(Fo^2^)+(0.0237P)^2^+0.0000P] where P=(Fo^2^+2Fc^2^)/3'
_refine_ls_weighting_scheme calc
_refine_ls_wR_factor_gt 0.0610
_refine_ls_wR_factor_ref 0.0626
_reflns_number_gt 14074
_reflns_number_total 15264
_reflns_threshold_expression >2sigma(I)
_cod_data_source_file om100845p_si_001.cif
_cod_data_source_block rucpsp2
_cod_depositor_comments
;
The following automatic conversions were performed:

'_symmetry_cell_setting' value 'Monoclinic' changed to 'monoclinic'
according to /home/saulius/struct/CIF-dictionaries/cif_core.dic
dictionary named 'cif_core.dic' version 2.4.1 from 2010-06-29.

Automatic conversion script
Id: cif_fix_values 1715 2011-07-08 13:25:40Z adriana 
;
_cod_original_sg_symbol_H-M 'P21     '
_cod_original_formula_sum 'C36.50 H41 Cl P2 Ru'
_cod_database_code 4063690

loop_
_symmetry_equiv_pos_as_xyz
'x, y, z'
'-x, y+1/2, -z'

loop_
_atom_site_label
_atom_site_type_symbol
_atom_site_fract_x
_atom_site_fract_y
_atom_site_fract_z
_atom_site_U_iso_or_equiv
_atom_site_adp_type
_atom_site_occupancy
_atom_site_symmetry_multiplicity
_atom_site_calc_flag
_atom_site_refinement_flags
Ru1 Ru 0.126749(18) 0.834088(6) 0.375182(13) 0.01845(5) Uani 1 1 d .
Ru2 Ru 0.374661(18) 0.602885(7) 0.096132(13) 0.01796(5) Uani 1 1 d .
Cl1 Cl 0.28066(11) 0.70840(4) 0.69524(7) 0.0679(3) Uani 1 1 d .
Cl2 Cl 0.21181(10) 0.75386(4) 0.88708(8) 0.0689(3) Uani 1 1 d .
P1 P -0.07321(7) 0.88758(2) 0.42063(5) 0.02122(13) Uani 1 1 d .
P2 P -0.17767(7) 0.87105(2) 0.68757(5) 0.02218(13) Uani 1 1 d .
P3 P 0.57155(7) 0.55062(2) 0.15433(5) 0.02178(14) Uani 1 1 d .
P4 P 0.65936(7) 0.57508(3) 0.42658(5) 0.02385(14) Uani 1 1 d .
C1 C 0.1226(2) 0.90779(10) 0.39149(18) 0.0198(6) Uani 1 1 d .
C2 C 0.2436(3) 0.88929(9) 0.45688(18) 0.0204(5) Uani 1 1 d .
C3 C 0.1810(3) 0.85913(9) 0.53100(17) 0.0206(5) Uani 1 1 d .
C4 C 0.0119(2) 0.85420(9) 0.52135(16) 0.0204(5) Uani 1 1 d .
C5 C -0.0894(3) 0.82960(10) 0.59696(16) 0.0228(5) Uani 1 1 d .
H5 H -0.0218 0.8081 0.6368 0.027 Uiso 1 1 calc R
C6 C -0.2302(3) 0.80512(10) 0.5449(2) 0.0286(6) Uani 1 1 d .
H6A H -0.2987 0.8265 0.5085 0.043 Uiso 1 1 calc R
H6B H -0.2924 0.7898 0.5978 0.043 Uiso 1 1 calc R
H6C H -0.1891 0.7835 0.4955 0.043 Uiso 1 1 calc R
C7 C 0.1453(3) 0.94379(9) 0.31556(19) 0.0227(5) Uani 1 1 d .
C8 C 0.2355(3) 0.98103(10) 0.3421(2) 0.0284(6) Uani 1 1 d .
H8 H 0.2887 0.9821 0.4074 0.034 Uiso 1 1 calc R
C9 C 0.2485(3) 1.01642(10) 0.2749(2) 0.0320(6) Uani 1 1 d .
H9 H 0.3110 1.0414 0.2942 0.038 Uiso 1 1 calc R
C10 C 0.1712(3) 1.01571(10) 0.1795(2) 0.0354(7) Uani 1 1 d .
H10 H 0.1811 1.0398 0.1330 0.042 Uiso 1 1 calc R
C11 C 0.0791(3) 0.97919(12) 0.1530(2) 0.0410(8) Uani 1 1 d .
H11 H 0.0239 0.9785 0.0884 0.049 Uiso 1 1 calc R
C12 C 0.0673(3) 0.94361(10) 0.2203(2) 0.0322(6) Uani 1 1 d .
H12 H 0.0046 0.9187 0.2008 0.039 Uiso 1 1 calc R
C13 C 0.4197(3) 0.90096(10) 0.4510(2) 0.0284(6) Uani 1 1 d .
H13A H 0.4453 0.9237 0.5026 0.043 Uiso 1 1 calc R
H13B H 0.4433 0.9122 0.3818 0.043 Uiso 1 1 calc R
H13C H 0.4841 0.8745 0.4649 0.043 Uiso 1 1 calc R
C14 C 0.2823(2) 0.83685(11) 0.61232(16) 0.0255(5) Uani 1 1 d .
H14A H 0.3924 0.8344 0.5880 0.038 Uiso 1 1 calc R
H14B H 0.2399 0.8073 0.6260 0.038 Uiso 1 1 calc R
H14C H 0.2807 0.8544 0.6761 0.038 Uiso 1 1 calc R
C15 C 0.0018(3) 0.89628(9) 0.74661(18) 0.0224(5) Uani 1 1 d .
C16 C 0.0705(3) 0.93090(9) 0.6932(2) 0.0274(6) Uani 1 1 d .
H16 H 0.0238 0.9403 0.6296 0.033 Uiso 1 1 calc R
C17 C 0.2066(3) 0.95220(10) 0.7307(2) 0.0331(6) Uani 1 1 d .
H17 H 0.2533 0.9755 0.6921 0.040 Uiso 1 1 calc R
C18 C 0.2734(3) 0.93949(11) 0.8238(2) 0.0369(7) Uani 1 1 d .
H18 H 0.3666 0.9539 0.8495 0.044 Uiso 1 1 calc R
C19 C 0.2049(3) 0.90585(11) 0.8794(2) 0.0357(7) Uani 1 1 d .
H19 H 0.2499 0.8975 0.9443 0.043 Uiso 1 1 calc R
C20 C 0.0700(3) 0.88395(10) 0.84121(19) 0.0288(6) Uani 1 1 d .
H20 H 0.0242 0.8605 0.8798 0.035 Uiso 1 1 calc R
C21 C -0.2488(2) 0.83515(11) 0.79233(16) 0.0256(5) Uani 1 1 d .
C22 C -0.1695(3) 0.79784(11) 0.8267(2) 0.0347(7) Uani 1 1 d .
H22 H -0.0752 0.7886 0.7928 0.042 Uiso 1 1 calc R
C23 C -0.2251(3) 0.77354(12) 0.9102(2) 0.0398(7) Uani 1 1 d .
H23 H -0.1698 0.7478 0.9325 0.048 Uiso 1 1 calc R
C24 C -0.3604(3) 0.78700(13) 0.9601(2) 0.0451(8) Uani 1 1 d .
H24 H -0.3980 0.7708 1.0179 0.054 Uiso 1 1 calc R
C25 C -0.4416(4) 0.82393(13) 0.9263(2) 0.0443(8) Uani 1 1 d .
H25 H -0.5352 0.8332 0.9611 0.053 Uiso 1 1 calc R
C26 C -0.3880(3) 0.84785(11) 0.8415(2) 0.0332(7) Uani 1 1 d .
H26 H -0.4465 0.8728 0.8174 0.040 Uiso 1 1 calc R
C27 C 0.1219(3) 0.76221(10) 0.3532(2) 0.0228(5) Uani 1 1 d .
C28 C 0.0322(3) 0.78267(10) 0.27161(19) 0.0265(6) Uani 1 1 d .
C29 C 0.1365(3) 0.81042(10) 0.21581(18) 0.0283(6) Uani 1 1 d .
C30 C 0.2917(3) 0.80785(10) 0.26249(19) 0.0269(6) Uani 1 1 d .
C31 C 0.2832(3) 0.77779(9) 0.34657(18) 0.0231(5) Uani 1 1 d .
C32 C -0.1402(3) 0.77287(12) 0.2448(2) 0.0446(9) Uani 1 1 d .
H32A H -0.1895 0.7991 0.2133 0.067 Uiso 1 1 calc R
H32B H -0.1975 0.7650 0.3078 0.067 Uiso 1 1 calc R
H32C H -0.1454 0.7482 0.1959 0.067 Uiso 1 1 calc R
C33 C 0.0958(4) 0.83463(14) 0.1170(2) 0.0574(9) Uani 1 1 d .
H33A H 0.1181 0.8155 0.0577 0.086 Uiso 1 1 calc R
H33B H 0.1607 0.8615 0.1125 0.086 Uiso 1 1 calc R
H33C H -0.0177 0.8426 0.1165 0.086 Uiso 1 1 calc R
C34 C 0.4388(3) 0.83108(13) 0.2247(2) 0.0457(8) Uani 1 1 d .
H34A H 0.5130 0.8359 0.2828 0.069 Uiso 1 1 calc R
H34B H 0.4086 0.8596 0.1944 0.069 Uiso 1 1 calc R
H34C H 0.4906 0.8128 0.1722 0.069 Uiso 1 1 calc R
C35 C 0.4201(3) 0.76159(12) 0.4126(2) 0.0409(8) Uani 1 1 d .
H35A H 0.3810 0.7539 0.4815 0.061 Uiso 1 1 calc R
H35B H 0.5009 0.7849 0.4189 0.061 Uiso 1 1 calc R
H35C H 0.4675 0.7354 0.3806 0.061 Uiso 1 1 calc R
C36 C 0.0668(4) 0.72656(11) 0.4263(2) 0.0410(7) Uani 1 1 d .
H36A H -0.0501 0.7249 0.4242 0.062 Uiso 1 1 calc R
H36B H 0.1029 0.7336 0.4967 0.062 Uiso 1 1 calc R
H36C H 0.1118 0.6981 0.4053 0.062 Uiso 1 1 calc R
C37 C 0.3781(2) 0.52979(10) 0.11728(19) 0.0209(6) Uani 1 1 d .
C38 C 0.2520(2) 0.54902(9) 0.17665(17) 0.0202(5) Uani 1 1 d .
C39 C 0.3105(2) 0.57990(9) 0.25074(17) 0.0224(5) Uani 1 1 d .
C40 C 0.4803(2) 0.58511(9) 0.24885(17) 0.0213(5) Uani 1 1 d .
C41 C 0.5752(3) 0.61264(9) 0.32369(17) 0.0233(5) Uani 1 1 d .
H41 H 0.5045 0.6353 0.3558 0.028 Uiso 1 1 calc R
C42 C 0.7194(3) 0.63533(11) 0.2739(2) 0.0309(6) Uani 1 1 d .
H42A H 0.7928 0.6128 0.2477 0.046 Uiso 1 1 calc R
H42B H 0.7749 0.6536 0.3256 0.046 Uiso 1 1 calc R
H42C H 0.6826 0.6541 0.2165 0.046 Uiso 1 1 calc R
C43 C 0.2027(3) 0.60336(11) 0.32642(17) 0.0278(5) Uani 1 1 d .
H43A H 0.1012 0.6108 0.2920 0.042 Uiso 1 1 calc R
H43B H 0.2547 0.6305 0.3507 0.042 Uiso 1 1 calc R
H43C H 0.1824 0.5840 0.3855 0.042 Uiso 1 1 calc R
C44 C 0.0767(3) 0.53792(10) 0.1634(2) 0.0290(6) Uani 1 1 d .
H44A H 0.0472 0.5152 0.2136 0.044 Uiso 1 1 calc R
H44B H 0.0569 0.5269 0.0932 0.044 Uiso 1 1 calc R
H44C H 0.0125 0.5645 0.1749 0.044 Uiso 1 1 calc R
C45 C 0.3603(3) 0.49430(9) 0.03961(19) 0.0223(5) Uani 1 1 d .
C46 C 0.2589(3) 0.45832(10) 0.0561(2) 0.0272(5) Uani 1 1 d .
H46 H 0.1977 0.4570 0.1174 0.033 Uiso 1 1 calc R
C47 C 0.2468(3) 0.42451(10) -0.0162(2) 0.0322(6) Uani 1 1 d .
H47 H 0.1760 0.4005 -0.0044 0.039 Uiso 1 1 calc R
C48 C 0.3365(3) 0.42537(11) -0.1049(2) 0.0364(7) Uani 1 1 d .
H48 H 0.3264 0.4024 -0.1547 0.044 Uiso 1 1 calc R
C49 C 0.4405(3) 0.45979(12) -0.1203(2) 0.0406(7) Uani 1 1 d .
H49 H 0.5050 0.4602 -0.1803 0.049 Uiso 1 1 calc R
C50 C 0.4522(3) 0.49386(10) -0.0492(2) 0.0336(6) Uani 1 1 d .
H50 H 0.5245 0.5174 -0.0613 0.040 Uiso 1 1 calc R
C51 C 0.4791(3) 0.55076(9) 0.48317(18) 0.0240(5) Uani 1 1 d .
C52 C 0.4022(3) 0.56598(11) 0.57141(19) 0.0342(7) Uani 1 1 d .
H52 H 0.4407 0.5915 0.6065 0.041 Uiso 1 1 calc R
C53 C 0.2682(3) 0.54354(12) 0.6079(2) 0.0395(8) Uani 1 1 d .
H53 H 0.2169 0.5538 0.6685 0.047 Uiso 1 1 calc R
C54 C 0.2095(3) 0.50685(12) 0.5575(2) 0.0414(8) Uani 1 1 d .
H54 H 0.1172 0.4922 0.5824 0.050 Uiso 1 1 calc R
C55 C 0.2860(3) 0.49122(11) 0.4698(2) 0.0372(7) Uani 1 1 d .
H55 H 0.2467 0.4657 0.4349 0.045 Uiso 1 1 calc R
C56 C 0.4191(3) 0.51293(10) 0.4339(2) 0.0295(6) Uani 1 1 d .
H56 H 0.4713 0.5020 0.3744 0.035 Uiso 1 1 calc R
C57 C 0.7271(3) 0.61581(10) 0.52327(18) 0.0286(6) Uani 1 1 d .
C58 C 0.8787(3) 0.60886(12) 0.5670(2) 0.0377(7) Uani 1 1 d .
H58 H 0.9387 0.5836 0.5476 0.045 Uiso 1 1 calc R
C59 C 0.9421(4) 0.63828(14) 0.6378(2) 0.0497(9) Uani 1 1 d .
H59 H 1.0457 0.6332 0.6661 0.060 Uiso 1 1 calc R
C60 C 0.8574(4) 0.67481(13) 0.6679(2) 0.0498(9) Uani 1 1 d .
H60 H 0.9011 0.6946 0.7178 0.060 Uiso 1 1 calc R
C61 C 0.7074(4) 0.68269(12) 0.6248(2) 0.0453(8) Uani 1 1 d .
H61 H 0.6483 0.7080 0.6448 0.054 Uiso 1 1 calc R
C62 C 0.6438(3) 0.65350(11) 0.5526(2) 0.0347(7) Uani 1 1 d .
H62 H 0.5417 0.6593 0.5227 0.042 Uiso 1 1 calc R
C63 C 0.4795(3) 0.65345(9) -0.00163(19) 0.0229(5) Uani 1 1 d .
C64 C 0.3767(3) 0.67465(9) 0.07055(19) 0.0217(5) Uani 1 1 d .
C65 C 0.2181(3) 0.65813(9) 0.05240(19) 0.0241(5) Uani 1 1 d .
C66 C 0.2235(3) 0.62729(9) -0.03053(19) 0.0271(6) Uani 1 1 d .
C67 C 0.3861(3) 0.62438(10) -0.06472(18) 0.0261(6) Uani 1 1 d .
C68 C 0.6553(3) 0.66232(11) -0.0168(2) 0.0350(7) Uani 1 1 d .
H68A H 0.6692 0.6812 -0.0776 0.052 Uiso 1 1 calc R
H68B H 0.7114 0.6343 -0.0272 0.052 Uiso 1 1 calc R
H68C H 0.6993 0.6772 0.0445 0.052 Uiso 1 1 calc R
C69 C 0.4170(3) 0.71040(10) 0.1469(2) 0.0330(6) Uani 1 1 d .
H69A H 0.5333 0.7127 0.1546 0.049 Uiso 1 1 calc R
H69B H 0.3702 0.7032 0.2139 0.049 Uiso 1 1 calc R
H69C H 0.3737 0.7386 0.1220 0.049 Uiso 1 1 calc R
C70 C 0.0718(3) 0.67401(11) 0.1069(2) 0.0384(7) Uani 1 1 d .
H70A H 0.0212 0.6977 0.0664 0.058 Uiso 1 1 calc R
H70B H 0.1020 0.6853 0.1754 0.058 Uiso 1 1 calc R
H70C H -0.0034 0.6494 0.1144 0.058 Uiso 1 1 calc R
C71 C 0.0834(3) 0.60344(14) -0.0783(2) 0.0477(8) Uani 1 1 d .
H71A H 0.0071 0.5957 -0.0243 0.072 Uiso 1 1 calc R
H71B H 0.1207 0.5764 -0.1121 0.072 Uiso 1 1 calc R
H71C H 0.0311 0.6226 -0.1295 0.072 Uiso 1 1 calc R
C72 C 0.4442(4) 0.60026(13) -0.1580(2) 0.0490(8) Uani 1 1 d .
H72A H 0.4386 0.6199 -0.2183 0.074 Uiso 1 1 calc R
H72B H 0.3770 0.5742 -0.1705 0.074 Uiso 1 1 calc R
H72C H 0.5551 0.5909 -0.1464 0.074 Uiso 1 1 calc R
C73 C 0.3596(3) 0.73257(14) 0.8079(2) 0.0513(9) Uani 1 1 d .
H73A H 0.4218 0.7101 0.8469 0.062 Uiso 1 1 calc R
H73B H 0.4336 0.7566 0.7886 0.062 Uiso 1 1 calc R

loop_
_atom_site_aniso_label
_atom_site_aniso_U_11
_atom_site_aniso_U_22
_atom_site_aniso_U_33
_atom_site_aniso_U_23
_atom_site_aniso_U_13
_atom_site_aniso_U_12
Ru1 0.01812(8) 0.01824(10) 0.01899(9) -0.00142(8) 0.00046(6) 0.00102(8)
Ru2 0.01719(8) 0.01798(10) 0.01871(9) -0.00072(8) -0.00010(6) 0.00045(8)
Cl1 0.0736(6) 0.0682(8) 0.0612(6) 0.0020(5) -0.0231(4) -0.0136(6)
Cl2 0.0520(5) 0.0808(9) 0.0743(6) 0.0143(6) 0.0100(4) 0.0168(5)
P1 0.0191(3) 0.0207(3) 0.0239(3) 0.0005(3) 0.0010(2) 0.0019(3)
P2 0.0221(3) 0.0219(4) 0.0226(3) 0.0014(3) 0.0043(2) 0.0016(3)
P3 0.0182(3) 0.0208(4) 0.0263(3) 0.0003(3) -0.0005(2) 0.0017(3)
P4 0.0240(3) 0.0240(4) 0.0234(3) 0.0009(3) -0.0044(2) -0.0011(3)
C1 0.0201(11) 0.0167(15) 0.0228(12) -0.0038(10) 0.0009(9) 0.0017(9)
C2 0.0218(10) 0.0166(13) 0.0228(11) -0.0042(10) 0.0001(9) 0.0021(10)
C3 0.0252(10) 0.0183(13) 0.0183(11) -0.0042(10) 0.0005(8) 0.0005(10)
C4 0.0209(10) 0.0213(13) 0.0191(12) -0.0048(10) 0.0023(9) 0.0029(10)
C5 0.0223(9) 0.0244(15) 0.0218(11) 0.0005(11) 0.0025(8) 0.0010(11)
C6 0.0262(11) 0.0264(16) 0.0331(14) -0.0022(12) 0.0023(10) -0.0059(11)
C7 0.0236(10) 0.0197(13) 0.0250(12) -0.0006(11) 0.0035(9) 0.0025(10)
C8 0.0325(12) 0.0226(15) 0.0303(13) -0.0016(11) 0.0051(10) -0.0013(12)
C9 0.0335(12) 0.0232(16) 0.0393(15) 0.0031(12) 0.0055(11) -0.0028(12)
C10 0.0326(13) 0.0262(17) 0.0474(17) 0.0141(14) 0.0017(12) 0.0003(13)
C11 0.0427(15) 0.042(2) 0.0382(16) 0.0149(15) -0.0118(12) -0.0029(15)
C12 0.0337(12) 0.0256(16) 0.0370(15) 0.0036(12) -0.0074(11) -0.0045(12)
C13 0.0215(10) 0.0289(16) 0.0348(14) -0.0044(12) 0.0010(10) -0.0018(11)
C14 0.0238(10) 0.0295(15) 0.0231(11) -0.0013(12) -0.0025(8) 0.0015(12)
C15 0.0242(10) 0.0195(13) 0.0238(12) -0.0053(10) 0.0051(9) 0.0017(10)
C16 0.0309(12) 0.0231(15) 0.0283(13) -0.0034(11) 0.0045(10) 0.0048(11)
C17 0.0326(13) 0.0239(16) 0.0427(16) -0.0027(13) 0.0056(11) -0.0036(12)
C18 0.0360(14) 0.0275(17) 0.0469(17) -0.0066(14) -0.0078(12) -0.0022(13)
C19 0.0394(14) 0.0372(19) 0.0302(15) 0.0015(13) -0.0045(11) -0.0022(14)
C20 0.0335(12) 0.0278(16) 0.0253(12) -0.0009(11) 0.0028(10) -0.0034(12)
C21 0.0259(10) 0.0277(14) 0.0232(11) -0.0009(12) 0.0024(8) -0.0057(12)
C22 0.0323(12) 0.0368(19) 0.0350(15) 0.0096(13) 0.0080(11) 0.0017(13)
C23 0.0413(14) 0.039(2) 0.0390(16) 0.0125(14) 0.0004(12) -0.0064(15)
C24 0.0532(17) 0.048(2) 0.0346(16) 0.0065(16) 0.0134(13) -0.0170(17)
C25 0.0433(15) 0.044(2) 0.0456(17) 0.0002(16) 0.0203(13) -0.0083(15)
C26 0.0248(11) 0.0388(19) 0.0363(14) 0.0028(13) 0.0077(10) -0.0068(12)
C27 0.0267(12) 0.0193(14) 0.0225(12) -0.0039(12) 0.0032(9) 0.0019(10)
C28 0.0247(11) 0.0279(15) 0.0267(13) -0.0109(12) -0.0060(9) 0.0048(11)
C29 0.0443(14) 0.0274(16) 0.0131(11) -0.0042(11) -0.0010(10) 0.0073(12)
C30 0.0277(11) 0.0252(15) 0.0281(13) -0.0100(11) 0.0096(10) 0.0018(11)
C31 0.0250(10) 0.0200(14) 0.0242(12) -0.0061(10) -0.0052(9) 0.0050(10)
C32 0.0267(12) 0.054(2) 0.0527(19) -0.0236(17) -0.0125(12) 0.0047(14)
C33 0.100(2) 0.047(2) 0.0253(14) 0.0017(17) -0.0017(15) 0.030(2)
C34 0.0483(15) 0.038(2) 0.0515(17) -0.0139(17) 0.0283(13) -0.0110(16)
C35 0.0362(14) 0.044(2) 0.0417(17) -0.0176(15) -0.0150(12) 0.0173(15)
C36 0.0558(17) 0.0213(16) 0.0463(17) 0.0000(14) 0.0151(14) -0.0007(15)
C37 0.0199(11) 0.0173(15) 0.0257(12) 0.0015(11) 0.0012(9) -0.0006(10)
C38 0.0213(10) 0.0166(12) 0.0226(11) 0.0050(10) 0.0009(8) -0.0030(10)
C39 0.0205(10) 0.0267(15) 0.0201(11) 0.0026(10) 0.0007(8) -0.0010(10)
C40 0.0199(10) 0.0218(13) 0.0220(12) 0.0056(10) -0.0021(8) 0.0010(10)
C41 0.0255(10) 0.0226(15) 0.0219(11) 0.0019(10) -0.0018(8) 0.0005(10)
C42 0.0291(11) 0.0356(18) 0.0278(13) 0.0036(12) -0.0051(10) -0.0122(12)
C43 0.0260(10) 0.0346(15) 0.0229(11) -0.0007(13) 0.0033(8) 0.0015(13)
C44 0.0200(10) 0.0297(16) 0.0373(15) -0.0019(12) -0.0014(10) -0.0047(11)
C45 0.0226(10) 0.0174(13) 0.0267(13) 0.0003(11) -0.0030(9) 0.0016(10)
C46 0.0321(12) 0.0217(14) 0.0279(13) 0.0010(11) -0.0002(10) -0.0037(11)
C47 0.0344(13) 0.0202(15) 0.0419(15) -0.0014(12) -0.0043(11) -0.0056(12)
C48 0.0384(14) 0.0285(17) 0.0422(16) -0.0146(14) 0.0008(12) 0.0017(13)
C49 0.0435(15) 0.0344(19) 0.0442(17) -0.0132(15) 0.0151(13) -0.0008(14)
C50 0.0364(13) 0.0237(16) 0.0410(16) -0.0066(13) 0.0107(12) -0.0061(12)
C51 0.0264(11) 0.0221(14) 0.0232(12) 0.0055(10) -0.0052(9) -0.0001(10)
C52 0.0399(13) 0.0401(19) 0.0225(12) -0.0037(13) -0.0013(10) -0.0070(14)
C53 0.0382(14) 0.049(2) 0.0313(15) 0.0029(14) 0.0067(11) -0.0075(15)
C54 0.0339(13) 0.043(2) 0.0479(18) 0.0105(16) 0.0027(12) -0.0069(14)
C55 0.0361(13) 0.0251(16) 0.0503(18) 0.0028(14) -0.0044(12) -0.0081(13)
C56 0.0325(12) 0.0242(16) 0.0317(14) 0.0013(12) -0.0020(11) -0.0003(12)
C57 0.0331(12) 0.0309(16) 0.0218(12) 0.0033(11) -0.0035(9) -0.0078(12)
C58 0.0386(13) 0.043(2) 0.0310(14) -0.0014(15) -0.0094(10) -0.0094(15)
C59 0.0463(16) 0.057(3) 0.0452(18) 0.0003(18) -0.0209(14) -0.0144(18)
C60 0.0639(19) 0.053(3) 0.0318(16) -0.0085(16) -0.0099(14) -0.0265(19)
C61 0.0615(18) 0.035(2) 0.0401(17) -0.0099(15) 0.0071(14) -0.0136(16)
C62 0.0377(13) 0.0366(19) 0.0300(14) -0.0064(13) -0.0015(11) -0.0067(14)
C63 0.0248(10) 0.0217(14) 0.0224(12) 0.0062(10) 0.0039(9) 0.0027(10)
C64 0.0253(11) 0.0200(14) 0.0197(11) 0.0019(11) -0.0003(9) 0.0021(10)
C65 0.0239(11) 0.0235(14) 0.0250(12) 0.0047(11) 0.0004(9) 0.0059(11)
C66 0.0297(11) 0.0267(16) 0.0248(12) 0.0052(11) -0.0085(9) -0.0015(11)
C67 0.0374(12) 0.0232(15) 0.0177(12) 0.0027(11) 0.0007(10) 0.0016(12)
C68 0.0266(12) 0.0355(19) 0.0431(16) 0.0109(14) 0.0097(11) -0.0007(12)
C69 0.0460(14) 0.0247(16) 0.0284(13) -0.0033(12) 0.0035(11) -0.0038(13)
C70 0.0300(13) 0.040(2) 0.0456(17) 0.0105(15) 0.0078(12) 0.0127(13)
C71 0.0468(15) 0.053(2) 0.0427(16) 0.0059(19) -0.0219(12) -0.0110(19)
C72 0.083(2) 0.039(2) 0.0255(13) -0.0042(16) 0.0082(13) 0.007(2)
C73 0.0427(15) 0.064(3) 0.0466(19) -0.0009(18) -0.0098(13) 0.0044(18)

loop_
_atom_type_symbol
_atom_type_description
_atom_type_scat_dispersion_real
_atom_type_scat_dispersion_imag
_atom_type_scat_source
C C 0.0033 0.0016 'International Tables Vol C Tables 4.2.6.8 and 6.1.1.4'
H H 0.0000 0.0000 'International Tables Vol C Tables 4.2.6.8 and 6.1.1.4'
P P 0.1023 0.0942 'International Tables Vol C Tables 4.2.6.8 and 6.1.1.4'
Cl Cl 0.1484 0.1585 'International Tables Vol C Tables 4.2.6.8 and 6.1.1.4'
Ru Ru -1.2594 0.8363 'International Tables Vol C Tables 4.2.6.8 and 6.1.1.4'

loop_
_geom_angle_atom_site_label_1
_geom_angle_atom_site_label_2
_geom_angle_atom_site_label_3
_geom_angle
C30 Ru1 C31 38.08(10)
C30 Ru1 C29 38.27(9)
C31 Ru1 C29 63.56(9)
C30 Ru1 C27 63.98(10)
C31 Ru1 C27 38.25(9)
C29 Ru1 C27 63.48(10)
C30 Ru1 C28 63.79(9)
C31 Ru1 C28 63.63(9)
C29 Ru1 C28 37.72(10)
C27 Ru1 C28 38.00(10)
C30 Ru1 C3 128.08(9)
C31 Ru1 C3 107.89(9)
C29 Ru1 C3 165.84(9)
C27 Ru1 C3 117.68(10)
C28 Ru1 C3 150.94(10)
C30 Ru1 C2 108.52(9)
C31 Ru1 C2 114.20(9)
C29 Ru1 C2 132.90(10)
C27 Ru1 C2 145.35(9)
C28 Ru1 C2 170.61(9)
C3 Ru1 C2 37.92(9)
C30 Ru1 C4 163.61(9)
C31 Ru1 C4 128.77(9)
C29 Ru1 C4 156.40(9)
C27 Ru1 C4 112.03(9)
C28 Ru1 C4 123.94(9)
C3 Ru1 C4 37.74(8)
C2 Ru1 C4 64.96(9)
C30 Ru1 C1 115.98(9)
C31 Ru1 C1 143.39(9)
C29 Ru1 C1 114.58(10)
C27 Ru1 C1 177.19(9)
C28 Ru1 C1 139.23(9)
C3 Ru1 C1 64.74(9)
C2 Ru1 C1 37.45(8)
C4 Ru1 C1 68.84(9)
C30 Ru1 P1 149.33(8)
C31 Ru1 P1 170.66(7)
C29 Ru1 P1 119.02(7)
C27 Ru1 P1 133.35(6)
C28 Ru1 P1 112.28(6)
C3 Ru1 P1 71.35(6)
C2 Ru1 P1 71.24(6)
C4 Ru1 P1 45.31(6)
C1 Ru1 P1 45.24(6)
C63 Ru2 C67 38.21(10)
C63 Ru2 C66 63.96(9)
C67 Ru2 C66 38.46(9)
C63 Ru2 C39 149.17(10)
C67 Ru2 C39 168.20(8)
C66 Ru2 C39 130.20(9)
C63 Ru2 C65 63.80(9)
C67 Ru2 C65 63.91(9)
C66 Ru2 C65 37.91(10)
C39 Ru2 C65 108.97(9)
C63 Ru2 C38 172.55(9)
C67 Ru2 C38 134.38(10)
C66 Ru2 C38 109.67(9)
C39 Ru2 C38 37.82(9)
C65 Ru2 C38 114.00(9)
C63 Ru2 C64 38.15(9)
C67 Ru2 C64 63.98(10)
C66 Ru2 C64 63.82(10)
C39 Ru2 C64 116.99(10)
C65 Ru2 C64 38.16(9)
C38 Ru2 C64 144.08(9)
C63 Ru2 C40 121.87(9)
C67 Ru2 C40 153.94(9)
C66 Ru2 C40 165.70(9)
C39 Ru2 C40 37.84(8)
C65 Ru2 C40 130.10(9)
C38 Ru2 C40 65.27(9)
C64 Ru2 C40 111.70(10)
C63 Ru2 C37 139.83(9)
C67 Ru2 C37 114.33(10)
C66 Ru2 C37 115.70(10)
C39 Ru2 C37 64.90(10)
C65 Ru2 C37 142.62(9)
C38 Ru2 C37 37.87(8)
C64 Ru2 C37 177.98(9)
C40 Ru2 C37 69.27(9)
C63 Ru2 P3 111.42(6)
C67 Ru2 P3 117.23(7)
C66 Ru2 P3 147.89(8)
C39 Ru2 P3 71.29(6)
C65 Ru2 P3 171.56(7)
C38 Ru2 P3 71.65(6)
C64 Ru2 P3 133.82(6)
C40 Ru2 P3 45.29(7)
C37 Ru2 P3 45.53(6)
C4 P1 C1 89.35(11)
C4 P1 Ru1 61.73(7)
C1 P1 Ru1 62.47(10)
C21 P2 C15 102.06(11)
C21 P2 C5 101.48(13)
C15 P2 C5 102.15(10)
C40 P3 C37 89.77(11)
C40 P3 Ru2 62.07(7)
C37 P3 Ru2 62.23(10)
C51 P4 C57 104.18(12)
C51 P4 C41 102.79(10)
C57 P4 C41 100.72(12)
C2 C1 C7 125.9(2)
C2 C1 P1 112.7(2)
C7 C1 P1 121.01(17)
C2 C1 Ru1 69.72(16)
C7 C1 Ru1 131.89(17)
P1 C1 Ru1 72.29(10)
C1 C2 C3 112.7(2)
C1 C2 C13 124.2(2)
C3 C2 C13 123.1(2)
C1 C2 Ru1 72.83(15)
C3 C2 Ru1 70.88(14)
C13 C2 Ru1 125.37(17)
C4 C3 C2 112.3(2)
C4 C3 C14 124.4(2)
C2 C3 C14 123.2(2)
C4 C3 Ru1 71.94(12)
C2 C3 Ru1 71.20(13)
C14 C3 Ru1 126.61(18)
C3 C4 C5 124.2(2)
C3 C4 P1 112.97(18)
C5 C4 P1 122.12(16)
C3 C4 Ru1 70.31(12)
C5 C4 Ru1 132.41(19)
P1 C4 Ru1 72.96(8)
C4 C5 C6 112.93(18)
C4 C5 P2 107.82(19)
C6 C5 P2 106.82(16)
C12 C7 C8 117.9(3)
C12 C7 C1 121.6(2)
C8 C7 C1 120.2(2)
C9 C8 C7 121.0(3)
C8 C9 C10 120.5(3)
C9 C10 C11 118.9(3)
C10 C11 C12 120.4(3)
C7 C12 C11 121.1(3)
C16 C15 C20 118.2(2)
C16 C15 P2 116.65(19)
C20 C15 P2 125.1(2)
C15 C16 C17 121.3(3)
C18 C17 C16 119.9(3)
C17 C18 C19 119.8(3)
C18 C19 C20 120.5(3)
C15 C20 C19 120.3(3)
C22 C21 C26 118.8(2)
C22 C21 P2 124.12(18)
C26 C21 P2 117.0(2)
C21 C22 C23 121.2(3)
C24 C23 C22 119.6(3)
C23 C24 C25 119.9(3)
C24 C25 C26 120.6(3)
C21 C26 C25 119.8(3)
C28 C27 C31 107.5(2)
C28 C27 C36 127.6(2)
C31 C27 C36 124.6(2)
C28 C27 Ru1 71.03(17)
C31 C27 Ru1 70.47(16)
C36 C27 Ru1 129.24(19)
C29 C28 C27 108.2(2)
C29 C28 C32 126.4(3)
C27 C28 C32 125.2(3)
C29 C28 Ru1 70.77(15)
C27 C28 Ru1 70.97(15)
C32 C28 Ru1 128.05(19)
C28 C29 C30 108.4(2)
C28 C29 C33 125.8(3)
C30 C29 C33 125.4(3)
C28 C29 Ru1 71.51(14)
C30 C29 Ru1 70.32(13)
C33 C29 Ru1 129.0(2)
C31 C30 C29 107.7(2)
C31 C30 C34 126.7(2)
C29 C30 C34 125.5(3)
C31 C30 Ru1 71.44(13)
C29 C30 Ru1 71.41(13)
C34 C30 Ru1 125.3(2)
C30 C31 C27 108.2(2)
C30 C31 C35 126.8(2)
C27 C31 C35 124.8(3)
C30 C31 Ru1 70.48(14)
C27 C31 Ru1 71.28(15)
C35 C31 Ru1 127.79(18)
C38 C37 C45 126.1(2)
C38 C37 P3 112.40(19)
C45 C37 P3 121.30(17)
C38 C37 Ru2 69.83(16)
C45 C37 Ru2 129.58(18)
P3 C37 Ru2 72.24(10)
C39 C38 C37 112.2(2)
C39 C38 C44 123.2(2)
C37 C38 C44 124.6(2)
C39 C38 Ru2 70.88(14)
C37 C38 Ru2 72.31(15)
C44 C38 Ru2 124.72(17)
C38 C39 C40 113.3(2)
C38 C39 C43 122.7(2)
C40 C39 C43 124.0(2)
C38 C39 Ru2 71.30(13)
C40 C39 Ru2 72.23(12)
C43 C39 Ru2 126.53(19)
C39 C40 C41 124.7(2)
C39 C40 P3 112.38(18)
C41 C40 P3 122.66(16)
C39 C40 Ru2 69.93(12)
C41 C40 Ru2 129.98(18)
P3 C40 Ru2 72.64(8)
C40 C41 C42 112.98(19)
C40 C41 P4 108.22(18)
C42 C41 P4 106.07(15)
C50 C45 C46 117.5(2)
C50 C45 C37 121.1(2)
C46 C45 C37 121.3(2)
C47 C46 C45 120.7(2)
C48 C47 C46 120.6(3)
C49 C48 C47 119.2(3)
C48 C49 C50 120.5(3)
C49 C50 C45 121.4(3)
C52 C51 C56 118.4(2)
C52 C51 P4 125.6(2)
C56 C51 P4 115.98(19)
C51 C52 C53 119.7(3)
C54 C53 C52 121.1(3)
C53 C54 C55 119.7(3)
C56 C55 C54 119.6(3)
C55 C56 C51 121.6(3)
C62 C57 C58 117.9(3)
C62 C57 P4 125.66(19)
C58 C57 P4 116.4(2)
C59 C58 C57 120.8(3)
C60 C59 C58 120.8(3)
C59 C60 C61 119.5(3)
C62 C61 C60 119.9(3)
C61 C62 C57 121.1(3)
C67 C63 C64 108.7(2)
C67 C63 C68 124.3(2)
C64 C63 C68 126.9(3)
C67 C63 Ru2 71.14(14)
C64 C63 Ru2 71.68(15)
C68 C63 Ru2 126.92(18)
C63 C64 C65 107.5(2)
C63 C64 C69 128.4(2)
C65 C64 C69 124.0(2)
C63 C64 Ru2 70.17(16)
C65 C64 Ru2 70.82(16)
C69 C64 Ru2 128.02(19)
C66 C65 C64 108.3(2)
C66 C65 C70 126.7(2)
C64 C65 C70 124.8(3)
C66 C65 Ru2 70.75(14)
C64 C65 Ru2 71.02(14)
C70 C65 Ru2 127.71(19)
C65 C66 C67 108.1(2)
C65 C66 C71 126.4(2)
C67 C66 C71 125.5(3)
C65 C66 Ru2 71.34(14)
C67 C66 Ru2 70.66(13)
C71 C66 Ru2 126.0(2)
C63 C67 C66 107.5(2)
C63 C67 C72 125.5(2)
C66 C67 C72 126.5(2)
C63 C67 Ru2 70.66(14)
C66 C67 Ru2 70.89(13)
C72 C67 Ru2 129.9(2)
Cl2 C73 Cl1 112.34(17)

loop_
_geom_bond_atom_site_label_1
_geom_bond_atom_site_label_2
_geom_bond_distance
Ru1 C30 2.170(2)
Ru1 C31 2.182(2)
Ru1 C29 2.184(2)
Ru1 C27 2.193(3)
Ru1 C28 2.194(3)
Ru1 C3 2.195(2)
Ru1 C2 2.199(2)
Ru1 C4 2.216(2)
Ru1 C1 2.240(3)
Ru1 P1 2.4059(7)
Ru2 C63 2.176(2)
Ru2 C67 2.182(2)
Ru2 C66 2.186(2)
Ru2 C39 2.190(2)
Ru2 C65 2.193(2)
Ru2 C38 2.195(2)
Ru2 C64 2.196(3)
Ru2 C40 2.220(2)
Ru2 C37 2.228(3)
Ru2 P3 2.3980(7)
Cl1 C73 1.752(3)
Cl2 C73 1.739(3)
P1 C4 1.789(2)
P1 C1 1.793(2)
P2 C21 1.841(3)
P2 C15 1.842(2)
P2 C5 1.874(3)
P3 C40 1.785(3)
P3 C37 1.797(2)
P4 C51 1.838(2)
P4 C57 1.840(3)
P4 C41 1.880(2)
C1 C2 1.425(3)
C1 C7 1.480(4)
C2 C3 1.428(3)
C2 C13 1.518(3)
C3 C4 1.427(3)
C3 C14 1.502(3)
C4 C5 1.499(3)
C5 C6 1.540(3)
C7 C12 1.387(3)
C7 C8 1.397(4)
C8 C9 1.385(4)
C9 C10 1.386(4)
C10 C11 1.387(4)
C11 C12 1.388(4)
C15 C16 1.383(4)
C15 C20 1.394(3)
C16 C17 1.390(4)
C17 C18 1.375(4)
C18 C19 1.376(4)
C19 C20 1.395(4)
C21 C22 1.380(4)
C21 C26 1.388(3)
C22 C23 1.391(4)
C23 C24 1.372(4)
C24 C25 1.376(5)
C25 C26 1.392(4)
C27 C28 1.428(4)
C27 C31 1.433(3)
C27 C36 1.509(4)
C28 C29 1.415(4)
C28 C32 1.509(3)
C29 C30 1.427(3)
C29 C33 1.509(4)
C30 C31 1.420(4)
C30 C34 1.504(4)
C31 C35 1.503(3)
C37 C38 1.436(3)
C37 C45 1.477(4)
C38 C39 1.421(3)
C38 C44 1.513(3)
C39 C40 1.430(3)
C39 C43 1.516(3)
C40 C41 1.497(3)
C41 C42 1.537(3)
C45 C50 1.389(3)
C45 C46 1.398(4)
C46 C47 1.388(4)
C47 C48 1.379(4)
C48 C49 1.373(4)
C49 C50 1.384(4)
C51 C52 1.395(3)
C51 C56 1.400(4)
C52 C53 1.397(4)
C53 C54 1.375(5)
C54 C55 1.391(4)
C55 C56 1.379(4)
C57 C62 1.392(4)
C57 C58 1.399(3)
C58 C59 1.379(4)
C59 C60 1.372(5)
C60 C61 1.388(5)
C61 C62 1.386(4)
C63 C67 1.426(4)
C63 C64 1.429(3)
C63 C68 1.510(3)
C64 C65 1.435(3)
C64 C69 1.500(4)
C65 C66 1.423(4)
C65 C70 1.499(3)
C66 C67 1.438(3)
C66 C71 1.503(4)
C67 C72 1.497(4)
